data_7224645
loop_
_publ_author_name
'Fang, Hao-Ping'
'Fu, Chia-Chieh'
'Tai, Chin-Kuen'
'Chang, Ken-Hao'
'Yang, Ru-Han'
'Wu, Meng-Ju'
'Chen, Hsien-Chi'
'Li, Chia-Jung'
'Huang, Shi-Qing'
'Lien, Wan-Hsiang'
'Chen, Chih-Hsin'
'Hsieh, Chung-Hung'
'Wang, Bo-Cheng'
'Cheung, Siu-Fung'
'Pan, PoShen'

_publ_section_title
;
 Synthesis and Stability Study of Isocyano Aryl Boronate Esters and their
 Synthetic Applications
;
_journal_name_full 'RSC Adv.'
_journal_paper_doi 10.1039/C5RA27624A
_journal_year 2016
_chemical_formula_moiety 'C13 H16 B N O2'
_chemical_formula_sum 'C13 H16 B N O2'
_chemical_formula_weight 229.08
_chemical_name_systematic 2-(4-isocyanophenyl)-4,4,5,5-tetramethyl-1,3,2-dioxaborolane
_space_group_IT_number 15
_symmetry_cell_setting monoclinic
_symmetry_space_group_name_Hall '-C 2yc'
_symmetry_space_group_name_H-M 'C 1 2/c 1'
_atom_sites_solution_hydrogens geom
_atom_sites_solution_primary direct
_atom_sites_solution_secondary difmap
_audit_creation_method SHELXL-97
_audit_update_record
;
2015-12-22 deposited with the CCDC.
2016-03-16 downloaded from the CCDC.
;
_cell_angle_alpha 90.00
_cell_angle_beta 119.655(2)
_cell_angle_gamma 90.00
_cell_formula_units_Z 4
_cell_length_a 11.0964(5)
_cell_length_b 13.2916(6)
_cell_length_c 10.4278(7)
_cell_measurement_reflns_used 0
_cell_measurement_temperature 200(2)
_cell_measurement_theta_max 0
_cell_measurement_theta_min 0
_cell_volume 1336.54(13)
_computing_molecular_graphics 'Ortep-3 for Windows (Farrugia, 1997)'
_computing_publication_material 'WinGX publication routines (Farrugia, 1999)'
_computing_structure_refinement 'SHELXL-97 (Sheldrick, 1997)'
_computing_structure_solution 'SHELXS-86 (Sheldrick, 1986)'
_diffrn_ambient_temperature 200(2)
_diffrn_measured_fraction_theta_full 0.963
_diffrn_measured_fraction_theta_max 0.963
_diffrn_measurement_device_type 'Bruker APEX2'
_diffrn_radiation_monochromator graphite
_diffrn_radiation_source 'fine-focus sealed tube'
_diffrn_radiation_type MoK\a
_diffrn_radiation_wavelength 0.71073
_diffrn_reflns_av_R_equivalents 0.0239
_diffrn_reflns_av_sigmaI/netI 0.0260
_diffrn_reflns_limit_h_max 13
_diffrn_reflns_limit_h_min -12
_diffrn_reflns_limit_k_max 15
_diffrn_reflns_limit_k_min -15
_diffrn_reflns_limit_l_max 12
_diffrn_reflns_limit_l_min -12
_diffrn_reflns_number 3767
_diffrn_reflns_theta_full 25.00
_diffrn_reflns_theta_max 25.00
_diffrn_reflns_theta_min 4.07
_exptl_absorpt_coefficient_mu 0.075
_exptl_absorpt_correction_T_max 0.9859
_exptl_absorpt_correction_T_min 0.9480
_exptl_absorpt_correction_type multi-scan
_exptl_crystal_colour colorless
_exptl_crystal_density_diffrn 1.138
_exptl_crystal_density_method 'not measured'
_exptl_crystal_description prism
_exptl_crystal_F_000 488
_exptl_crystal_size_max 0.72
_exptl_crystal_size_mid 0.28
_exptl_crystal_size_min 0.19
_refine_diff_density_max 0.185
_refine_diff_density_min -0.161
_refine_diff_density_rms 0.029
_refine_ls_extinction_method none
_refine_ls_goodness_of_fit_ref 1.022
_refine_ls_hydrogen_treatment constr
_refine_ls_matrix_type full
_refine_ls_number_parameters 82
_refine_ls_number_reflns 1136
_refine_ls_number_restraints 0
_refine_ls_restrained_S_all 1.022
_refine_ls_R_factor_all 0.0453
_refine_ls_R_factor_gt 0.0372
_refine_ls_shift/su_max 0.000
_refine_ls_shift/su_mean 0.000
_refine_ls_structure_factor_coef Fsqd
_refine_ls_weighting_details 'calc w=1/[\s^2^(Fo^2^)+(0.0506P)^2^+0.5106P] where P=(Fo^2^+2Fc^2^)/3'
_refine_ls_weighting_scheme calc
_refine_ls_wR_factor_gt 0.0925
_refine_ls_wR_factor_ref 0.0996
_reflns_number_gt 975
_reflns_number_total 1136
_reflns_threshold_expression >2sigma(I)
_cod_data_source_file c5ra27624a2.cif
_cod_data_source_block a17514
_cod_original_cell_volume 1336.54(12)
_cod_original_sg_symbol_H-M 'C 2/c'
_cod_database_code 7224645

loop_
_symmetry_equiv_pos_as_xyz
'x, y, z'
'-x, y, -z+1/2'
'x+1/2, y+1/2, z'
'-x+1/2, y+1/2, -z+1/2'
'-x, -y, -z'
'x, -y, z-1/2'
'-x+1/2, -y+1/2, -z'
'x+1/2, -y+1/2, z-1/2'

loop_
_atom_site_label
_atom_site_type_symbol
_atom_site_fract_x
_atom_site_fract_y
_atom_site_fract_z
_atom_site_U_iso_or_equiv
_atom_site_adp_type
_atom_site_occupancy
_atom_site_symmetry_multiplicity
_atom_site_calc_flag
_atom_site_refinement_flags
C1 C 0.0000 -0.1099(2) 0.7500 0.1031(12) Uani 1 2 d S
C2 C 0.0000 0.08249(14) 0.7500 0.0406(5) Uani 1 2 d S
C3 C 0.07612(14) 0.13316(10) 0.88165(15) 0.0430(4) Uani 1 1 d .
H3 H 0.1281 0.0973 0.9715 0.052 Uiso 1 1 calc R
C4 C 0.07513(13) 0.23693(10) 0.88016(14) 0.0381(3) Uani 1 1 d .
H4 H 0.1272 0.2723 0.9705 0.046 Uiso 1 1 calc R
C5 C 0.0000 0.29143(13) 0.7500 0.0327(4) Uani 1 2 d S
C6 C 0.07570(12) 0.56988(9) 0.81665(13) 0.0334(3) Uani 1 1 d .
C7 C 0.18493(14) 0.59224(12) 0.77321(16) 0.0493(4) Uani 1 1 d .
H7A H 0.2773 0.5792 0.8574 0.074 Uiso 1 1 calc R
H7B H 0.1783 0.6630 0.7439 0.074 Uiso 1 1 calc R
H7C H 0.1697 0.5490 0.6904 0.074 Uiso 1 1 calc R
C8 C 0.09868(15) 0.63549(10) 0.94577(15) 0.0453(4) Uani 1 1 d .
H8A H 0.0389 0.6123 0.9843 0.068 Uiso 1 1 calc R
H8B H 0.0760 0.7054 0.9128 0.068 Uiso 1 1 calc R
H8C H 0.1960 0.6311 1.0236 0.068 Uiso 1 1 calc R
B1 B 0.0000 0.40865(16) 0.7500 0.0327(5) Uani 1 2 d S
N1 N 0.0000 -0.02307(14) 0.7500 0.0626(6) Uani 1 2 d S
O1 O 0.09527(8) 0.46467(6) 0.86543(9) 0.0367(3) Uani 1 1 d .

loop_
_atom_site_aniso_label
_atom_site_aniso_U_11
_atom_site_aniso_U_22
_atom_site_aniso_U_33
_atom_site_aniso_U_23
_atom_site_aniso_U_13
_atom_site_aniso_U_12
C1 0.100(2) 0.0351(18) 0.104(2) 0.000 -0.0030(18) 0.000
C2 0.0345(10) 0.0251(11) 0.0570(12) 0.000 0.0187(9) 0.000
C3 0.0407(7) 0.0348(8) 0.0464(8) 0.0059(6) 0.0162(6) 0.0057(6)
C4 0.0370(7) 0.0329(8) 0.0406(7) -0.0029(5) 0.0164(6) 0.0021(5)
C5 0.0296(9) 0.0307(11) 0.0409(10) 0.000 0.0199(8) 0.000
C6 0.0392(7) 0.0257(8) 0.0368(7) 0.0009(5) 0.0199(6) -0.0012(5)
C7 0.0447(8) 0.0513(10) 0.0569(9) -0.0011(7) 0.0290(7) -0.0081(6)
C8 0.0585(9) 0.0330(8) 0.0414(8) -0.0041(6) 0.0225(7) -0.0024(6)
B1 0.0332(10) 0.0314(12) 0.0382(11) 0.000 0.0212(9) 0.000
N1 0.0555(11) 0.0313(12) 0.0739(13) 0.000 0.0112(10) 0.000
O1 0.0385(5) 0.0275(6) 0.0392(5) 0.0009(4) 0.0155(4) 0.0007(3)

loop_
_atom_type_symbol
_atom_type_description
_atom_type_scat_dispersion_real
_atom_type_scat_dispersion_imag
_atom_type_scat_source
C C 0.0033 0.0016 'International Tables Vol C Tables 4.2.6.8 and 6.1.1.4'
H H 0.0000 0.0000 'International Tables Vol C Tables 4.2.6.8 and 6.1.1.4'
B B 0.0013 0.0007 'International Tables Vol C Tables 4.2.6.8 and 6.1.1.4'
N N 0.0061 0.0033 'International Tables Vol C Tables 4.2.6.8 and 6.1.1.4'
O O 0.0106 0.0060 'International Tables Vol C Tables 4.2.6.8 and 6.1.1.4'

loop_
_geom_angle_atom_site_label_1
_geom_angle_atom_site_label_2
_geom_angle_atom_site_label_3
_geom_angle
_geom_angle_site_symmetry_1
_geom_angle_site_symmetry_3
C3 C2 C3 121.57(18) . 2_556
C3 C2 N1 119.21(9) . .
C3 C2 N1 119.21(9) 2_556 .
C4 C3 C2 118.64(13) . .
C4 C3 H3 120.7 . .
C2 C3 H3 120.7 . .
C3 C4 C5 121.89(12) . .
C3 C4 H4 119.1 . .
C5 C4 H4 119.1 . .
C4 C5 C4 117.37(17) 2_556 .
C4 C5 B1 121.32(8) 2_556 .
C4 C5 B1 121.32(8) . .
O1 C6 C8 108.02(9) . .
O1 C6 C7 106.68(10) . .
C8 C6 C7 110.12(11) . .
O1 C6 C6 102.59(6) . 2_556
C8 C6 C6 115.11(11) . 2_556
C7 C6 C6 113.57(12) . 2_556
C6 C7 H7A 109.5 . .
C6 C7 H7B 109.5 . .
H7A C7 H7B 109.5 . .
C6 C7 H7C 109.5 . .
H7A C7 H7C 109.5 . .
H7B C7 H7C 109.5 . .
C6 C8 H8A 109.5 . .
C6 C8 H8B 109.5 . .
H8A C8 H8B 109.5 . .
C6 C8 H8C 109.5 . .
H8A C8 H8C 109.5 . .
H8B C8 H8C 109.5 . .
O1 B1 O1 113.85(17) . 2_556
O1 B1 C5 123.07(8) . .
O1 B1 C5 123.07(8) 2_556 .
C1 N1 C2 180.000(1) . .
B1 O1 C6 107.29(10) . .

loop_
_geom_bond_atom_site_label_1
_geom_bond_atom_site_label_2
_geom_bond_distance
_geom_bond_site_symmetry_2
C1 N1 1.154(3) .
C2 C3 1.3800(17) .
C2 C3 1.3800(17) 2_556
C2 N1 1.403(3) .
C3 C4 1.3794(19) .
C3 H3 0.9500 .
C4 C5 1.3937(16) .
C4 H4 0.9500 .
C5 C4 1.3937(16) 2_556
C5 B1 1.558(3) .
C6 O1 1.4669(15) .
C6 C8 1.5161(17) .
C6 C7 1.5186(17) .
C6 C6 1.563(2) 2_556
C7 H7A 0.9800 .
C7 H7B 0.9800 .
C7 H7C 0.9800 .
C8 H8A 0.9800 .
C8 H8B 0.9800 .
C8 H8C 0.9800 .
B1 O1 1.3644(14) .
B1 O1 1.3644(14) 2_556
